data_7028313
loop_
_publ_author_name
'Ghosh, Totan'
'Adhikary, Jaydeep'
'Chakraborty, Prateeti'
'Sukul, Pradip K.'
'Jana, Mahendra Sekhar'
'Mondal, Tapan Kumar'
'Zangrando, Ennio'
'Das, Debasis'

_publ_section_title
;
 A radical pathway in catecholase activity with nickel(II) complexes of
 phenol based &quot;end-off&quot; compartmental ligands.
;
_journal_issue 2
_journal_name_full 'Dalton transactions (Cambridge, England : 2003)'
_journal_page_first 841
_journal_page_last 852
_journal_paper_doi 10.1039/c3dt51419f
_journal_volume 43
_journal_year 2014
_chemical_formula_moiety 'C26 H33 N13 Ni2 O3'
_chemical_formula_sum 'C26 H33 N13 Ni2 O3'
_chemical_formula_weight 693.07
_chemical_name_systematic
;
 ?
;
_space_group_IT_number 9
_symmetry_cell_setting monoclinic
_symmetry_space_group_name_Hall 'C -2yc'
_symmetry_space_group_name_H-M 'C 1 c 1'
_atom_sites_solution_hydrogens geom
_atom_sites_solution_primary direct
_atom_sites_solution_secondary difmap
_audit_creation_method SHELXL-97
_cell_angle_alpha 90.00
_cell_angle_beta 111.907(2)
_cell_angle_gamma 90.00
_cell_formula_units_Z 4
_cell_length_a 13.907(2)
_cell_length_b 17.381(3)
_cell_length_c 13.590(4)
_cell_measurement_reflns_used 6538
_cell_measurement_temperature 293(2)
_cell_measurement_theta_max 26.24
_cell_measurement_theta_min 2.34
_cell_volume 3047.7(11)
_computing_cell_refinement 'Bruker APEX-2'
_computing_data_collection 'Bruker APEX-2'
_computing_data_reduction 'Bruker SHELXTL'
_computing_molecular_graphics 'Ortep3 for Windows (Farrugia,1997)'
_computing_publication_material 'Wingx 1.80.05 (Farrugia, 1999)'
_computing_structure_refinement 'SHELX97 (Sheldrick, 2008)'
_computing_structure_solution 'SHELX97 (Sheldrick, 2008)'
_diffrn_ambient_temperature 293(2)
_diffrn_measured_fraction_theta_full 0.961
_diffrn_measured_fraction_theta_max 0.961
_diffrn_measurement_device_type 'Bruker APEX-2 CCD area detector'
_diffrn_measurement_method '/w scans'
_diffrn_radiation_monochromator graphite
_diffrn_radiation_source 'fine-focus sealed tube'
_diffrn_radiation_type MoK\a
_diffrn_radiation_wavelength 0.71073
_diffrn_reflns_av_R_equivalents 0.0312
_diffrn_reflns_av_sigmaI/netI 0.0545
_diffrn_reflns_limit_h_max 17
_diffrn_reflns_limit_h_min -16
_diffrn_reflns_limit_k_max 20
_diffrn_reflns_limit_k_min -21
_diffrn_reflns_limit_l_max 16
_diffrn_reflns_limit_l_min -17
_diffrn_reflns_number 10892
_diffrn_reflns_theta_full 26.53
_diffrn_reflns_theta_max 26.53
_diffrn_reflns_theta_min 1.97
_exptl_absorpt_coefficient_mu 1.288
_exptl_absorpt_correction_T_max 0.836
_exptl_absorpt_correction_T_min 0.812
_exptl_absorpt_correction_type multi-scan
_exptl_absorpt_process_details 'Bruker (2001). SADABS. Bruker AXS Inc., Madison, Wisconsin, USA'
_exptl_crystal_colour green
_exptl_crystal_density_diffrn 1.510
_exptl_crystal_density_method 'not measured'
_exptl_crystal_description prism
_exptl_crystal_F_000 1440
_exptl_crystal_size_max 0.43
_exptl_crystal_size_mid 0.40
_exptl_crystal_size_min 0.38
_refine_diff_density_max 0.469
_refine_diff_density_min -0.272
_refine_diff_density_rms 0.060
_refine_ls_abs_structure_details 'Flack H D (1983), Acta Cryst. A39, 876-881'
_refine_ls_abs_structure_Flack 0.020(9)
_refine_ls_extinction_method none
_refine_ls_goodness_of_fit_ref 1.018
_refine_ls_hydrogen_treatment mixed
_refine_ls_matrix_type full
_refine_ls_number_parameters 409
_refine_ls_number_reflns 5419
_refine_ls_number_restraints 6
_refine_ls_restrained_S_all 1.019
_refine_ls_R_factor_all 0.0319
_refine_ls_R_factor_gt 0.0295
_refine_ls_shift/su_max 0.001
_refine_ls_shift/su_mean 0.000
_refine_ls_structure_factor_coef Fsqd
_refine_ls_weighting_details 'calc w=1/[\s^2^(Fo^2^)+(0.0244P)^2^+0.0000P] where P=(Fo^2^+2Fc^2^)/3'
_refine_ls_weighting_scheme calc
_refine_ls_wR_factor_gt 0.0682
_refine_ls_wR_factor_ref 0.0692
_reflns_number_gt 5116
_reflns_number_total 5419
_reflns_threshold_expression >2\s(I)
_cod_data_source_file c3dt51419f.txt
_cod_data_source_block 6
_cod_depositor_comments
;
The following automatic conversions were performed:

'_exptl_absorpt_correction_type' value 'MULTI-SCAN' changed to
'multi-scan' according to
/usr/data/users/saulius/automatic-downloads/current/RSC/lib/dictionaries/cif_core.dic
dictionary named 'cif_core.dic' version 2.4.2 from 2011-04-26.

Automatic conversion script
Id: cif_fix_values 2281 2013-09-26 08:29:07Z andrius 
;
_cod_original_cell_volume 3047.9(11)
_cod_original_sg_symbol_H-M 'C c'
_cod_database_code 7028313

loop_
_symmetry_equiv_pos_as_xyz
'x, y, z'
'x, -y, z+1/2'
'x+1/2, y+1/2, z'
'x+1/2, -y+1/2, z+1/2'

loop_
_atom_site_label
_atom_site_type_symbol
_atom_site_fract_x
_atom_site_fract_y
_atom_site_fract_z
_atom_site_U_iso_or_equiv
_atom_site_adp_type
_atom_site_occupancy
_atom_site_symmetry_multiplicity
_atom_site_calc_flag
_atom_site_refinement_flags
Ni1 Ni 0.57340(3) 0.238129(19) 0.30297(2) 0.02683(10) Uani 1 1 d .
Ni2 Ni 0.60485(3) 0.40594(2) 0.39956(3) 0.02570(10) Uani 1 1 d .
O1W O 0.5313(2) 0.29966(13) 0.15596(18) 0.0378(5) Uani 1 1 d D
H11 H 0.533(3) 0.3413(14) 0.181(3) 0.057 Uiso 1 1 d D
H12 H 0.484(2) 0.276(2) 0.112(3) 0.057 Uiso 1 1 d D
O2W O 0.65142(19) 0.34785(14) 0.55093(19) 0.0385(5) Uani 1 1 d D
H21 H 0.627(3) 0.359(2) 0.597(3) 0.058 Uiso 1 1 d D
H22 H 0.639(3) 0.3021(13) 0.535(3) 0.058 Uiso 1 1 d D
O1 O 0.49538(16) 0.32330(11) 0.34605(17) 0.0278(5) Uani 1 1 d .
N1 N 0.4442(2) 0.17477(13) 0.24666(19) 0.0297(6) Uani 1 1 d .
N2 N 0.5106(2) 0.47202(13) 0.44389(19) 0.0274(5) Uani 1 1 d .
N3 N 0.6613(2) 0.16081(15) 0.2501(2) 0.0331(6) Uani 1 1 d .
N4 N 0.7280(2) 0.48482(14) 0.44710(19) 0.0306(6) Uani 1 1 d .
C1 C 0.4034(2) 0.32047(16) 0.3524(2) 0.0247(6) Uani 1 1 d .
C2 C 0.3364(2) 0.25655(16) 0.3118(2) 0.0281(6) Uani 1 1 d .
C3 C 0.2389(2) 0.25585(16) 0.3198(2) 0.0307(6) Uani 1 1 d .
H3 H 0.1960 0.2137 0.2923 0.037 Uiso 1 1 calc R
C4 C 0.2026(2) 0.31391(17) 0.3660(2) 0.0303(7) Uani 1 1 d .
C5 C 0.0939(3) 0.30850(17) 0.3704(2) 0.0352(8) Uani 1 1 d .
C6 C 0.2675(2) 0.37551(17) 0.4042(2) 0.0303(6) Uani 1 1 d .
H6 H 0.2449 0.4157 0.4354 0.036 Uiso 1 1 calc R
C7 C 0.3655(2) 0.38099(17) 0.3988(2) 0.0284(6) Uani 1 1 d .
C8 C 0.4207(2) 0.45225(17) 0.4395(2) 0.0295(6) Uani 1 1 d .
H8 H 0.3863 0.4878 0.4657 0.035 Uiso 1 1 calc R
C9 C 0.5458(2) 0.55013(18) 0.4832(3) 0.0342(7) Uani 1 1 d .
H9A H 0.5006 0.5711 0.5164 0.041 Uiso 1 1 calc R
H9B H 0.5408 0.5830 0.4239 0.041 Uiso 1 1 calc R
C10 C 0.6568(3) 0.55013(19) 0.5629(3) 0.0366(7) Uani 1 1 d .
H10A H 0.6688 0.5973 0.6039 0.044 Uiso 1 1 calc R
H10B H 0.6654 0.5075 0.6116 0.044 Uiso 1 1 calc R
C11 C 0.7374(2) 0.54362(17) 0.5143(2) 0.0313(7) Uani 1 1 d .
C12 C 0.8158(3) 0.5968(2) 0.5364(3) 0.0443(8) Uani 1 1 d .
H12A H 0.8196 0.6376 0.5819 0.053 Uiso 1 1 calc R
C13 C 0.8892(3) 0.5894(2) 0.4907(3) 0.0498(9) Uani 1 1 d .
H13 H 0.9437 0.6242 0.5060 0.060 Uiso 1 1 calc R
C14 C 0.8795(3) 0.5299(2) 0.4230(3) 0.0453(9) Uani 1 1 d .
H14 H 0.9276 0.5235 0.3910 0.054 Uiso 1 1 calc R
C15 C 0.7993(3) 0.47975(19) 0.4019(3) 0.0398(8) Uani 1 1 d .
H15 H 0.7933 0.4400 0.3541 0.048 Uiso 1 1 calc R
C16 C 0.3594(2) 0.19011(17) 0.2600(2) 0.0307(7) Uani 1 1 d .
H16 H 0.3065 0.1542 0.2332 0.037 Uiso 1 1 calc R
C17 C 0.4467(3) 0.10345(18) 0.1898(3) 0.0383(8) Uani 1 1 d .
H17A H 0.4450 0.1160 0.1196 0.046 Uiso 1 1 calc R
H17B H 0.3856 0.0730 0.1814 0.046 Uiso 1 1 calc R
C18 C 0.5426(3) 0.05664(17) 0.2483(3) 0.0425(8) Uani 1 1 d .
H13A H 0.5536 0.0563 0.3231 0.051 Uiso 1 1 calc R
H13B H 0.5302 0.0040 0.2231 0.051 Uiso 1 1 calc R
C19 C 0.6399(3) 0.08464(18) 0.2365(3) 0.0373(8) Uani 1 1 d .
C20 C 0.7048(3) 0.03503(19) 0.2110(3) 0.0459(8) Uani 1 1 d .
H20 H 0.6889 -0.0171 0.2022 0.055 Uiso 1 1 calc R
C21 C 0.7910(3) 0.0614(2) 0.1987(3) 0.0541(10) Uani 1 1 d .
H21A H 0.8353 0.0278 0.1829 0.065 Uiso 1 1 calc R
C22 C 0.8120(3) 0.1393(2) 0.2102(3) 0.0556(10) Uani 1 1 d .
H22A H 0.8699 0.1595 0.2008 0.067 Uiso 1 1 calc R
C23 C 0.7466(3) 0.1858(2) 0.2354(3) 0.0413(8) Uani 1 1 d .
H23 H 0.7614 0.2382 0.2431 0.050 Uiso 1 1 calc R
C24 C 0.0129(3) 0.3112(3) 0.2582(3) 0.0655(12) Uani 1 1 d .
H24A H 0.0187 0.3590 0.2253 0.098 Uiso 1 1 calc R
H24B H -0.0550 0.3072 0.2606 0.098 Uiso 1 1 calc R
H24C H 0.0239 0.2692 0.2178 0.098 Uiso 1 1 calc R
C25 C 0.0837(3) 0.2329(2) 0.4214(4) 0.0570(11) Uani 1 1 d .
H25A H 0.1343 0.2309 0.4924 0.086 Uiso 1 1 calc R
H25B H 0.0947 0.1910 0.3809 0.086 Uiso 1 1 calc R
H25C H 0.0155 0.2292 0.4233 0.086 Uiso 1 1 calc R
C26 C 0.0732(3) 0.3743(2) 0.4349(4) 0.0543(10) Uani 1 1 d .
H26A H 0.0800 0.4226 0.4039 0.081 Uiso 1 1 calc R
H26B H 0.1224 0.3719 0.5065 0.081 Uiso 1 1 calc R
H26C H 0.0043 0.3695 0.4345 0.081 Uiso 1 1 calc R
N5 N 0.6935(2) 0.31996(14) 0.3606(2) 0.0302(6) Uani 1 1 d .
N6 N 0.7742(2) 0.29832(15) 0.4246(2) 0.0360(6) Uani 1 1 d .
N7 N 0.8535(3) 0.2774(2) 0.4836(3) 0.0573(9) Uani 1 1 d .
N8 N 0.6178(2) 0.18953(16) 0.4616(2) 0.0344(6) Uani 1 1 d .
N9 N 0.6750(4) 0.1399(2) 0.4853(3) 0.0771(12) Uani 1 1 d .
N10 N 0.7331(7) 0.0860(3) 0.5153(5) 0.159(3) Uani 1 1 d .
N11 N 0.5519(2) 0.45376(16) 0.2457(2) 0.0388(7) Uani 1 1 d .
N12 N 0.5600(2) 0.51941(17) 0.2270(2) 0.0375(6) Uani 1 1 d .
N13 N 0.5671(3) 0.58398(17) 0.2063(3) 0.0575(9) Uani 1 1 d .

loop_
_atom_site_aniso_label
_atom_site_aniso_U_11
_atom_site_aniso_U_22
_atom_site_aniso_U_33
_atom_site_aniso_U_23
_atom_site_aniso_U_13
_atom_site_aniso_U_12
Ni1 0.0274(2) 0.02445(18) 0.03040(19) -0.00272(17) 0.01284(16) -0.00277(17)
Ni2 0.02606(19) 0.02426(19) 0.02954(18) -0.00303(16) 0.01355(15) -0.00429(16)
O1W 0.0505(16) 0.0317(13) 0.0321(12) -0.0040(10) 0.0164(11) -0.0094(12)
O2W 0.0412(14) 0.0411(13) 0.0326(12) -0.0001(11) 0.0132(10) 0.0021(12)
O1 0.0242(11) 0.0244(10) 0.0369(12) -0.0048(9) 0.0139(9) -0.0046(9)
N1 0.0349(15) 0.0238(12) 0.0302(13) -0.0040(11) 0.0118(11) -0.0036(11)
N2 0.0299(14) 0.0224(12) 0.0317(13) -0.0029(10) 0.0133(11) -0.0014(10)
N3 0.0328(15) 0.0326(14) 0.0371(14) -0.0017(11) 0.0169(12) 0.0010(12)
N4 0.0290(14) 0.0314(14) 0.0352(14) 0.0030(11) 0.0164(11) -0.0045(11)
C1 0.0213(15) 0.0249(15) 0.0256(14) 0.0043(12) 0.0062(12) -0.0039(12)
C2 0.0265(16) 0.0250(15) 0.0320(15) -0.0012(12) 0.0099(13) -0.0042(13)
C3 0.0260(17) 0.0267(15) 0.0384(15) -0.0027(13) 0.0109(13) -0.0073(13)
C4 0.0259(16) 0.0303(16) 0.0361(15) 0.0048(13) 0.0133(13) -0.0017(12)
C5 0.0271(17) 0.0326(17) 0.049(2) 0.0021(14) 0.0170(17) -0.0001(14)
C6 0.0282(16) 0.0266(15) 0.0396(16) -0.0001(13) 0.0168(14) -0.0020(13)
C7 0.0290(16) 0.0263(14) 0.0323(15) -0.0004(12) 0.0144(13) -0.0033(13)
C8 0.0291(17) 0.0268(15) 0.0383(16) -0.0043(13) 0.0192(14) -0.0027(13)
C9 0.0345(18) 0.0267(16) 0.0450(18) -0.0116(14) 0.0189(15) -0.0093(14)
C10 0.0368(18) 0.0396(18) 0.0378(17) -0.0130(14) 0.0188(14) -0.0134(15)
C11 0.0308(17) 0.0298(16) 0.0326(15) -0.0001(13) 0.0111(13) -0.0046(14)
C12 0.036(2) 0.043(2) 0.051(2) -0.0078(16) 0.0125(16) -0.0104(15)
C13 0.033(2) 0.049(2) 0.064(2) 0.0039(18) 0.0151(18) -0.0135(16)
C14 0.041(2) 0.043(2) 0.062(2) 0.0027(18) 0.0310(18) -0.0053(17)
C15 0.042(2) 0.0371(18) 0.0486(19) -0.0024(16) 0.0261(17) -0.0032(16)
C16 0.0264(17) 0.0267(15) 0.0365(16) -0.0035(13) 0.0088(13) -0.0070(13)
C17 0.040(2) 0.0332(18) 0.0425(18) -0.0124(15) 0.0162(16) -0.0079(15)
C18 0.053(2) 0.0234(16) 0.059(2) -0.0017(15) 0.0299(19) 0.0008(15)
C19 0.042(2) 0.0332(17) 0.0374(17) 0.0000(14) 0.0160(15) 0.0033(15)
C20 0.053(2) 0.0323(17) 0.053(2) -0.0036(16) 0.0206(18) 0.0090(17)
C21 0.046(2) 0.058(2) 0.062(2) -0.0098(19) 0.0244(19) 0.0155(19)
C22 0.040(2) 0.067(3) 0.067(2) -0.023(2) 0.029(2) -0.0086(19)
C23 0.042(2) 0.0368(18) 0.0491(19) -0.0126(16) 0.0221(17) -0.0086(15)
C24 0.032(2) 0.086(3) 0.068(3) 0.007(2) 0.0071(19) -0.007(2)
C25 0.056(2) 0.043(2) 0.093(3) 0.014(2) 0.051(2) 0.0028(17)
C26 0.040(2) 0.041(2) 0.095(3) -0.002(2) 0.040(2) 0.0004(16)
N5 0.0279(15) 0.0280(14) 0.0350(15) -0.0021(11) 0.0120(12) -0.0018(11)
N6 0.0321(17) 0.0368(15) 0.0425(16) -0.0079(13) 0.0177(14) -0.0038(13)
N7 0.035(2) 0.065(2) 0.063(2) -0.0032(17) 0.0084(17) 0.0053(16)
N8 0.0314(15) 0.0273(14) 0.0387(15) -0.0026(12) 0.0062(12) 0.0098(13)
N9 0.111(4) 0.067(3) 0.045(2) 0.0046(19) 0.020(2) -0.005(3)
N10 0.258(9) 0.095(4) 0.113(4) 0.046(3) 0.057(5) 0.093(5)
N11 0.0533(19) 0.0331(15) 0.0317(14) 0.0033(12) 0.0179(13) -0.0031(14)
N12 0.0408(17) 0.0441(18) 0.0333(14) -0.0033(13) 0.0203(13) 0.0003(13)
N13 0.097(3) 0.0330(16) 0.0563(19) 0.0051(15) 0.045(2) -0.0001(17)

loop_
_atom_type_symbol
_atom_type_description
_atom_type_scat_dispersion_real
_atom_type_scat_dispersion_imag
_atom_type_scat_source
C C 0.0033 0.0016 'International Tables Vol C Tables 4.2.6.8 and 6.1.1.4'
H H 0.0000 0.0000 'International Tables Vol C Tables 4.2.6.8 and 6.1.1.4'
N N 0.0061 0.0033 'International Tables Vol C Tables 4.2.6.8 and 6.1.1.4'
O O 0.0106 0.0060 'International Tables Vol C Tables 4.2.6.8 and 6.1.1.4'
Ni Ni 0.3393 1.1124 'International Tables Vol C Tables 4.2.6.8 and 6.1.1.4'

loop_
_geom_angle_atom_site_label_1
_geom_angle_atom_site_label_2
_geom_angle_atom_site_label_3
_geom_angle
N1 Ni1 O1 90.64(9)
N1 Ni1 N5 170.78(11)
O1 Ni1 N5 80.63(9)
N1 Ni1 N3 94.05(10)
O1 Ni1 N3 173.02(9)
N5 Ni1 N3 94.39(10)
N1 Ni1 O1W 91.38(9)
O1 Ni1 O1W 85.20(9)
N5 Ni1 O1W 84.99(10)
N3 Ni1 O1W 89.53(10)
N1 Ni1 N8 92.72(10)
O1 Ni1 N8 88.96(9)
N5 Ni1 N8 90.09(10)
N3 Ni1 N8 95.96(10)
O1W Ni1 N8 172.91(9)
N2 Ni2 O1 91.50(9)
N2 Ni2 N4 94.79(10)
O1 Ni2 N4 173.62(9)
N2 Ni2 N11 92.70(10)
O1 Ni2 N11 89.20(10)
N4 Ni2 N11 89.46(11)
N2 Ni2 N5 170.42(10)
O1 Ni2 N5 80.79(9)
N4 Ni2 N5 93.05(10)
N11 Ni2 N5 92.87(11)
N2 Ni2 O2W 88.79(9)
O1 Ni2 O2W 85.90(9)
N4 Ni2 O2W 95.26(10)
N11 Ni2 O2W 174.91(11)
N5 Ni2 O2W 85.02(10)
Ni1 O1W H11 96(3)
Ni1 O1W H12 107(3)
H11 O1W H12 131(4)
Ni2 O2W H21 123(3)
Ni2 O2W H22 104(3)
H21 O2W H22 108(4)
C1 O1 Ni2 128.59(17)
C1 O1 Ni1 128.66(17)
Ni2 O1 Ni1 102.03(9)
C16 N1 C17 116.9(3)
C16 N1 Ni1 124.9(2)
C17 N1 Ni1 118.2(2)
C8 N2 C9 116.8(2)
C8 N2 Ni2 124.9(2)
C9 N2 Ni2 118.24(19)
C23 N3 C19 117.2(3)
C23 N3 Ni1 119.9(2)
C19 N3 Ni1 122.8(2)
C11 N4 C15 117.2(3)
C11 N4 Ni2 124.5(2)
C15 N4 Ni2 118.1(2)
O1 C1 C2 121.1(3)
O1 C1 C7 122.0(2)
C2 C1 C7 116.9(3)
C3 C2 C1 119.3(3)
C3 C2 C16 115.3(3)
C1 C2 C16 125.4(3)
C4 C3 C2 123.9(3)
C4 C3 H3 118.0
C2 C3 H3 118.0
C6 C4 C3 116.3(3)
C6 C4 C5 123.4(3)
C3 C4 C5 120.3(3)
C25 C5 C24 108.9(3)
C25 C5 C26 108.4(3)
C24 C5 C26 108.9(3)
C25 C5 C4 109.4(3)
C24 C5 C4 109.3(3)
C26 C5 C4 111.9(3)
C4 C6 C7 123.4(3)
C4 C6 H6 118.3
C7 C6 H6 118.3
C6 C7 C1 120.2(3)
C6 C7 C8 115.2(3)
C1 C7 C8 124.6(3)
N2 C8 C7 128.0(3)
N2 C8 H8 116.0
C7 C8 H8 116.0
N2 C9 C10 111.7(3)
N2 C9 H9A 109.3
C10 C9 H9A 109.3
N2 C9 H9B 109.3
C10 C9 H9B 109.3
H9A C9 H9B 107.9
C11 C10 C9 114.4(3)
C11 C10 H10A 108.7
C9 C10 H10A 108.7
C11 C10 H10B 108.7
C9 C10 H10B 108.7
H10A C10 H10B 107.6
N4 C11 C12 121.8(3)
N4 C11 C10 117.2(3)
C12 C11 C10 121.0(3)
C11 C12 C13 119.8(3)
C11 C12 H12A 120.1
C13 C12 H12A 120.1
C14 C13 C12 118.1(3)
C14 C13 H13 120.9
C12 C13 H13 120.9
C13 C14 C15 119.9(3)
C13 C14 H14 120.1
C15 C14 H14 120.1
N4 C15 C14 123.1(3)
N4 C15 H15 118.4
C14 C15 H15 118.4
N1 C16 C2 127.9(3)
N1 C16 H16 116.0
C2 C16 H16 116.0
N1 C17 C18 111.6(3)
N1 C17 H17A 109.3
C18 C17 H17A 109.3
N1 C17 H17B 109.3
C18 C17 H17B 109.3
H17A C17 H17B 108.0
C19 C18 C17 115.1(3)
C19 C18 H13A 108.5
C17 C18 H13A 108.5
C19 C18 H13B 108.5
C17 C18 H13B 108.5
H13A C18 H13B 107.5
N3 C19 C20 120.8(3)
N3 C19 C18 117.6(3)
C20 C19 C18 121.5(3)
C21 C20 C19 120.8(3)
C21 C20 H20 119.6
C19 C20 H20 119.6
C20 C21 C22 118.5(3)
C20 C21 H21A 120.7
C22 C21 H21A 120.7
C23 C22 C21 118.7(3)
C23 C22 H22A 120.6
C21 C22 H22A 120.6
N3 C23 C22 123.9(3)
N3 C23 H23 118.1
C22 C23 H23 118.1
C5 C24 H24A 109.5
C5 C24 H24B 109.5
H24A C24 H24B 109.5
C5 C24 H24C 109.5
H24A C24 H24C 109.5
H24B C24 H24C 109.5
C5 C25 H25A 109.5
C5 C25 H25B 109.5
H25A C25 H25B 109.5
C5 C25 H25C 109.5
H25A C25 H25C 109.5
H25B C25 H25C 109.5
C5 C26 H26A 109.5
C5 C26 H26B 109.5
H26A C26 H26B 109.5
C5 C26 H26C 109.5
H26A C26 H26C 109.5
H26B C26 H26C 109.5
N6 N5 Ni1 117.2(2)
N6 N5 Ni2 120.9(2)
Ni1 N5 Ni2 96.53(11)
N7 N6 N5 177.6(3)
N9 N8 Ni1 119.0(3)
N8 N9 N10 175.8(6)
N12 N11 Ni2 124.5(2)
N13 N12 N11 178.5(4)

loop_
_geom_bond_atom_site_label_1
_geom_bond_atom_site_label_2
_geom_bond_distance
Ni1 N1 2.000(3)
Ni1 O1 2.0459(19)
Ni1 N5 2.110(3)
Ni1 N3 2.115(2)
Ni1 O1W 2.146(2)
Ni1 N8 2.179(3)
Ni2 N2 1.997(2)
Ni2 O1 2.021(2)
Ni2 N4 2.099(3)
Ni2 N11 2.111(3)
Ni2 N5 2.127(3)
Ni2 O2W 2.163(2)
O1W H11 0.795(18)
O1W H12 0.820(19)
O2W H21 0.837(19)
O2W H22 0.827(19)
O1 C1 1.315(3)
N1 C16 1.286(4)
N1 C17 1.468(4)
N2 C8 1.276(4)
N2 C9 1.474(4)
N3 C23 1.346(4)
N3 C19 1.354(4)
N4 C11 1.344(4)
N4 C15 1.350(4)
C1 C2 1.422(4)
C1 C7 1.424(4)
C2 C3 1.400(4)
C2 C16 1.449(4)
C3 C4 1.380(4)
C3 H3 0.9300
C4 C6 1.371(4)
C4 C5 1.539(4)
C5 C25 1.516(4)
C5 C24 1.522(5)
C5 C26 1.531(5)
C6 C7 1.397(4)
C6 H6 0.9300
C7 C8 1.454(4)
C8 H8 0.9300
C9 C10 1.520(5)
C9 H9A 0.9700
C9 H9B 0.9700
C10 C11 1.502(4)
C10 H10A 0.9700
C10 H10B 0.9700
C11 C12 1.375(5)
C12 C13 1.385(5)
C12 H12A 0.9300
C13 C14 1.357(5)
C13 H13 0.9300
C14 C15 1.359(5)
C14 H14 0.9300
C15 H15 0.9300
C16 H16 0.9300
C17 C18 1.511(5)
C17 H17A 0.9700
C17 H17B 0.9700
C18 C19 1.501(5)
C18 H13A 0.9700
C18 H13B 0.9700
C19 C20 1.383(5)
C20 C21 1.351(5)
C20 H20 0.9300
C21 C22 1.382(6)
C21 H21A 0.9300
C22 C23 1.353(5)
C22 H22A 0.9300
C23 H23 0.9300
C24 H24A 0.9600
C24 H24B 0.9600
C24 H24C 0.9600
C25 H25A 0.9600
C25 H25B 0.9600
C25 H25C 0.9600
C26 H26A 0.9600
C26 H26B 0.9600
C26 H26C 0.9600
N5 N6 1.196(4)
N6 N7 1.154(4)
N8 N9 1.136(5)
N9 N10 1.205(7)
N11 N12 1.183(4)
N12 N13 1.170(4)

loop_
_geom_torsion_atom_site_label_1
_geom_torsion_atom_site_label_2
_geom_torsion_atom_site_label_3
_geom_torsion_atom_site_label_4
_geom_torsion
N2 Ni2 O1 C1 -4.7(2)
N4 Ni2 O1 C1 -175.3(8)
N11 Ni2 O1 C1 -97.4(2)
N5 Ni2 O1 C1 169.6(2)
O2W Ni2 O1 C1 84.0(2)
N2 Ni2 O1 Ni1 -175.55(9)
N4 Ni2 O1 Ni1 13.9(9)
N11 Ni2 O1 Ni1 91.78(11)
N5 Ni2 O1 Ni1 -1.26(11)
O2W Ni2 O1 Ni1 -86.87(10)
N1 Ni1 O1 C1 13.4(2)
N5 Ni1 O1 C1 -169.6(2)
N3 Ni1 O1 C1 145.7(8)
O1W Ni1 O1 C1 104.7(2)
N8 Ni1 O1 C1 -79.3(2)
N1 Ni1 O1 Ni2 -175.76(9)
N5 Ni1 O1 Ni2 1.27(11)
N3 Ni1 O1 Ni2 -43.5(9)
O1W Ni1 O1 Ni2 -84.44(10)
N8 Ni1 O1 Ni2 91.53(11)
O1 Ni1 N1 C16 -9.6(3)
N5 Ni1 N1 C16 -28.2(8)
N3 Ni1 N1 C16 175.6(3)
O1W Ni1 N1 C16 -94.8(3)
N8 Ni1 N1 C16 79.4(3)
O1 Ni1 N1 C17 173.3(2)
N5 Ni1 N1 C17 154.7(6)
N3 Ni1 N1 C17 -1.5(2)
O1W Ni1 N1 C17 88.1(2)
N8 Ni1 N1 C17 -97.7(2)
O1 Ni2 N2 C8 4.9(3)
N4 Ni2 N2 C8 -176.1(3)
N11 Ni2 N2 C8 94.2(3)
N5 Ni2 N2 C8 -31.3(8)
O2W Ni2 N2 C8 -80.9(3)
O1 Ni2 N2 C9 -174.1(2)
N4 Ni2 N2 C9 4.9(2)
N11 Ni2 N2 C9 -84.8(2)
N5 Ni2 N2 C9 149.7(6)
O2W Ni2 N2 C9 100.1(2)
N1 Ni1 N3 C23 157.9(3)
O1 Ni1 N3 C23 25.8(10)
N5 Ni1 N3 C23 -18.4(3)
O1W Ni1 N3 C23 66.6(3)
N8 Ni1 N3 C23 -108.9(3)
N1 Ni1 N3 C19 -26.7(3)
O1 Ni1 N3 C19 -158.8(7)
N5 Ni1 N3 C19 157.0(2)
O1W Ni1 N3 C19 -118.0(3)
N8 Ni1 N3 C19 66.5(3)
N2 Ni2 N4 C11 17.9(2)
O1 Ni2 N4 C11 -171.6(8)
N11 Ni2 N4 C11 110.5(2)
N5 Ni2 N4 C11 -156.6(2)
O2W Ni2 N4 C11 -71.3(2)
N2 Ni2 N4 C15 -157.4(2)
O1 Ni2 N4 C15 13.2(10)
N11 Ni2 N4 C15 -64.7(2)
N5 Ni2 N4 C15 28.1(2)
O2W Ni2 N4 C15 113.4(2)
Ni2 O1 C1 C2 -178.78(19)
Ni1 O1 C1 C2 -10.3(4)
Ni2 O1 C1 C7 1.9(4)
Ni1 O1 C1 C7 170.4(2)
O1 C1 C2 C3 -179.8(3)
C7 C1 C2 C3 -0.4(4)
O1 C1 C2 C16 -0.6(4)
C7 C1 C2 C16 178.8(3)
C1 C2 C3 C4 -0.5(5)
C16 C2 C3 C4 -179.8(3)
C2 C3 C4 C6 0.9(5)
C2 C3 C4 C5 179.5(3)
C6 C4 C5 C25 -127.6(3)
C3 C4 C5 C25 53.9(4)
C6 C4 C5 C24 113.2(4)
C3 C4 C5 C24 -65.3(4)
C6 C4 C5 C26 -7.5(4)
C3 C4 C5 C26 174.0(3)
C3 C4 C6 C7 -0.5(4)
C5 C4 C6 C7 -179.0(3)
C4 C6 C7 C1 -0.4(4)
C4 C6 C7 C8 177.5(3)
O1 C1 C7 C6 -179.8(3)
C2 C1 C7 C6 0.8(4)
O1 C1 C7 C8 2.6(4)
C2 C1 C7 C8 -176.8(3)
C9 N2 C8 C7 176.3(3)
Ni2 N2 C8 C7 -2.7(5)
C6 C7 C8 N2 -179.9(3)
C1 C7 C8 N2 -2.1(5)
C8 N2 C9 C10 134.7(3)
Ni2 N2 C9 C10 -46.2(3)
N2 C9 C10 C11 77.7(3)
C15 N4 C11 C12 0.2(4)
Ni2 N4 C11 C12 -175.1(2)
C15 N4 C11 C10 178.8(3)
Ni2 N4 C11 C10 3.5(4)
C9 C10 C11 N4 -52.9(4)
C9 C10 C11 C12 125.7(3)
N4 C11 C12 C13 -1.5(5)
C10 C11 C12 C13 179.9(3)
C11 C12 C13 C14 1.4(5)
C12 C13 C14 C15 0.0(6)
C11 N4 C15 C14 1.3(5)
Ni2 N4 C15 C14 176.9(3)
C13 C14 C15 N4 -1.3(6)
C17 N1 C16 C2 -179.2(3)
Ni1 N1 C16 C2 3.7(4)
C3 C2 C16 N1 -176.6(3)
C1 C2 C16 N1 4.1(5)
C16 N1 C17 C18 -131.3(3)
Ni1 N1 C17 C18 46.0(3)
N1 C17 C18 C19 -78.0(4)
C23 N3 C19 C20 1.4(5)
Ni1 N3 C19 C20 -174.1(2)
C23 N3 C19 C18 -177.5(3)
Ni1 N3 C19 C18 6.9(4)
C17 C18 C19 N3 47.2(4)
C17 C18 C19 C20 -131.7(3)
N3 C19 C20 C21 -0.2(5)
C18 C19 C20 C21 178.7(3)
C19 C20 C21 C22 -1.2(6)
C20 C21 C22 C23 1.3(6)
C19 N3 C23 C22 -1.3(5)
Ni1 N3 C23 C22 174.4(3)
C21 C22 C23 N3 -0.1(6)
N1 Ni1 N5 N6 147.5(6)
O1 Ni1 N5 N6 128.6(2)
N3 Ni1 N5 N6 -56.3(2)
O1W Ni1 N5 N6 -145.5(2)
N8 Ni1 N5 N6 39.7(2)
N1 Ni1 N5 Ni2 17.7(7)
O1 Ni1 N5 Ni2 -1.19(10)
N3 Ni1 N5 Ni2 173.89(10)
O1W Ni1 N5 Ni2 84.76(11)
N8 Ni1 N5 Ni2 -90.12(11)
N2 Ni2 N5 N6 -89.2(7)
O1 Ni2 N5 N6 -126.0(2)
N4 Ni2 N5 N6 55.7(2)
N11 Ni2 N5 N6 145.3(2)
O2W Ni2 N5 N6 -39.3(2)
N2 Ni2 N5 Ni1 37.9(7)
O1 Ni2 N5 Ni1 1.20(10)
N4 Ni2 N5 Ni1 -177.13(10)
N11 Ni2 N5 Ni1 -87.52(12)
O2W Ni2 N5 Ni1 87.84(10)
Ni1 N5 N6 N7 102(8)
Ni2 N5 N6 N7 -140(8)
N1 Ni1 N8 N9 96.7(3)
O1 Ni1 N8 N9 -172.7(3)
N5 Ni1 N8 N9 -92.1(3)
N3 Ni1 N8 N9 2.3(3)
O1W Ni1 N8 N9 -138.2(8)
Ni1 N8 N9 N10 -157(8)
N2 Ni2 N11 N12 61.6(3)
O1 Ni2 N11 N12 153.1(3)
N4 Ni2 N11 N12 -33.1(3)
N5 Ni2 N11 N12 -126.2(3)
O2W Ni2 N11 N12 168.5(11)
Ni2 N11 N12 N13 175(100)
